data_4027839
loop_
_publ_author_name
'William J. Morris'
'Kiran K. Muppalla'
'Cameron Cowden'
'Richard G. Ball'

_publ_section_title
;
 Stereoselective Addition of 2-Phenyloxazol-4-yl Trifluoromethanesulfonate
 to N-Sulfinyl Imines: Application to the Synthesis of the HCV Protease
 Inhibitor Boceprevir
;
_journal_name_full 'Journal of Organic Chemistry'
_journal_page_first 706
_journal_page_last 710
_journal_paper_doi 10.1021/jo301856f
_journal_volume 78
_journal_year 2013
_chemical_absolute_configuration ad
_chemical_formula_moiety 'C19 H25 F3 N2 O5 S2'
_chemical_formula_sum 'C19 H25 F3 N2 O5 S2'
_chemical_formula_weight 482.539
_space_group_IT_number 19
_symmetry_cell_setting orthorhombic
_symmetry_space_group_name_Hall 'P 2ac 2ab'
_symmetry_space_group_name_H-M 'P 21 21 21'
_audit_creation_date 2011-10-03
_audit_creation_method 'cif4actac using mupk0110a.cif'
_cell_angle_alpha 90.
_cell_angle_beta 90.
_cell_angle_gamma 90.
_cell_formula_units_Z 4
_cell_length_a 8.6963(2)
_cell_length_b 10.4629(3)
_cell_length_c 25.1241(7)
_cell_measurement_reflns_used 21108
_cell_measurement_temperature 100
_cell_measurement_theta_max 30.69
_cell_measurement_theta_min 3.78
_cell_volume 2286.00(11)
_computing_cell_refinement
;
CrysAlisPro, Oxford Diffraction Ltd.,
Version 1.171.34.44 (release 25-10-2010 CrysAlis171 .NET)
(compiled Oct 25 2010,18:11:34)
;
_computing_data_collection
;
CrysAlisPro, Oxford Diffraction Ltd.,
Version 1.171.34.44 (release 25-10-2010 CrysAlis171 .NET)
(compiled Oct 25 2010,18:11:34)
;
_computing_data_reduction
;
CrysAlisPro, Oxford Diffraction Ltd.,
Version 1.171.34.44 (release 25-10-2010 CrysAlis171 .NET)
(compiled Oct 25 2010,18:11:34)
;
_computing_molecular_graphics
;
ORTEP3 (Johnson,2000), PLATON (Spek,1990),
PSPLUTO (local version of Motherwell's program)
;
_computing_publication_material 'locally developed programs'
_computing_structure_refinement 'SHELXL-97 (Sheldrick, 1997)'
_computing_structure_solution 'SHELXS-97 (Sheldrick, 1990)'
_diffrn_ambient_temperature 100
_diffrn_detector CCD
_diffrn_detector_area_resol_mean 10.475
_diffrn_detector_type 'Oxford Diffraction Ruby CCD'
_diffrn_measured_fraction_theta_full 0.963
_diffrn_measured_fraction_theta_max 0.963
_diffrn_measurement_device '\k-geometry diffractometer'
_diffrn_measurement_device_type 'Oxford Diffraction Gemini R Ultra'
_diffrn_measurement_method 'omega scans'
_diffrn_radiation_type 'Mo K\a'
_diffrn_radiation_wavelength 0.7107
_diffrn_reflns_av_R_equivalents 0.041
_diffrn_reflns_limit_h_max 12
_diffrn_reflns_limit_h_min -12
_diffrn_reflns_limit_k_max 14
_diffrn_reflns_limit_k_min -14
_diffrn_reflns_limit_l_max 35
_diffrn_reflns_limit_l_min -35
_diffrn_reflns_number 47273
_diffrn_reflns_theta_full 30.76
_diffrn_reflns_theta_max 30.69
_exptl_absorpt_coefficient_mu 0.289
_exptl_absorpt_correction_T_max 0.945
_exptl_absorpt_correction_T_min 0.827
_exptl_absorpt_correction_type analytical
_exptl_absorpt_process_details
;
CrysAlisPro, Oxford Diffraction Ltd.,
Version 1.171.34.44 (release 25-10-2010 CrysAlis171 .NET)
(compiled Oct 25 2010,18:11:34)
Analytical numeric absorption correction using a multifaceted crystal
            model based on expressions derived by R.C. Clark & J.S. Reid.
(Clark, R. C. & Reid, J. S. (1995). Acta Cryst. A51, 887-897)
;
_exptl_crystal_colour colourless
_exptl_crystal_density_diffrn 1.402
_exptl_crystal_density_method none
_exptl_crystal_description
;
very large rectangular column with many small crystallites on the surface from
solvent evap.
;
_exptl_crystal_F_000 1008
_exptl_crystal_size_max 0.683
_exptl_crystal_size_mid 0.314
_exptl_crystal_size_min 0.199
_refine_diff_density_max 0.27
_refine_diff_density_min -0.34
_refine_ls_abs_structure_details
;
Flack H D (1983), Acta Cryst. A39, 876-881; Hooft, Straver, and Spek J. Appl.
 Cryst. (2008) 41, 96-103
;
_refine_ls_abs_structure_Flack -0.01(4)
_refine_ls_extinction_method none
_refine_ls_goodness_of_fit_ref 1.043
_refine_ls_hydrogen_treatment constr
_refine_ls_number_parameters 286
_refine_ls_number_reflns 6734
_refine_ls_restrained_S_all 1.043
_refine_ls_R_factor_gt 0.030
_refine_ls_shift/su_max 0.001
_refine_ls_structure_factor_coef Fsqd
_refine_ls_weighting_details 'calc w=1/[\s^2^(Fo^2^)+(0.0360P)^2^+0.4676P] where P=(Fo^2^+2Fc^2^)/3'
_refine_ls_weighting_scheme calc
_refine_ls_wR_factor_gt 0.070
_refine_ls_wR_factor_ref 0.073
_reflns_number_gt 6211
_reflns_number_total 6734
_reflns_threshold_expression >2sigma(I)
_cod_data_source_file jo301856f_si_002.cif
_cod_data_source_block compound19
_cod_database_code 4027839

loop_
_symmetry_equiv_pos_site_id
_symmetry_equiv_pos_as_xyz
1 x,y,z
2 1/2-x,-y,1/2+z
3 1/2+x,1/2-y,-z
4 -x,1/2+y,1/2-z

loop_
_atom_site_label
_atom_site_chemical_conn_number
_atom_site_type_symbol
_atom_site_occupancy
_atom_site_fract_x
_atom_site_fract_y
_atom_site_fract_z
_atom_site_U_iso_or_equiv
_atom_site_adp_type
_atom_site_calc_flag
_atom_site_refinement_flags
_atom_site_symmetry_multiplicity
C1 1 C 1 0.90515(15) -0.10820(12) 0.39518(5) 0.0165(2) Uani d . 1
C2 2 C 1 0.82140(15) -0.11146(12) 0.44020(5) 0.0171(2) Uani d . 1
C3 3 C 1 0.77505(15) -0.28552(13) 0.40297(5) 0.0170(2) Uani d . 1
C4 4 C 1 0.72369(15) -0.41192(13) 0.38591(5) 0.0173(2) Uani d . 1
C5 5 C 1 0.61161(16) -0.47580(13) 0.41567(5) 0.0205(3) Uani d . 1
H5 6 H 1 0.5661 -0.4356 0.4457 0.025 Uiso calc R 1
C6 7 C 1 0.56741(17) -0.59824(14) 0.40104(6) 0.0231(3) Uani d . 1
H6 8 H 1 0.4916 -0.6423 0.4211 0.028 Uiso calc R 1
C7 9 C 1 0.63387(18) -0.65644(13) 0.35706(6) 0.0234(3) Uani d . 1
H7 10 H 1 0.6045 -0.7408 0.3475 0.028 Uiso calc R 1
C8 11 C 1 0.74326(17) -0.59199(14) 0.32690(6) 0.0227(3) Uani d . 1
H8 12 H 1 0.7872 -0.6321 0.2966 0.027 Uiso calc R 1
C9 13 C 1 0.78863(16) -0.46908(13) 0.34098(5) 0.0193(3) Uani d . 1
H9 14 H 1 0.8628 -0.4246 0.3203 0.023 Uiso calc R 1
C10 15 C 1 1.00294(15) -0.01123(12) 0.36710(5) 0.0163(2) Uani d . 1
H10 16 H 1 0.9674 0.0744 0.3798 0.020 Uiso calc R 1
C11 17 C 1 1.17679(16) -0.01947(13) 0.38059(5) 0.0195(3) Uani d . 1
C12 18 C 1 1.19636(19) -0.01359(16) 0.44113(6) 0.0281(3) Uani d . 1
H12A 19 H 1 1.3061 -0.0098 0.4499 0.042 Uiso calc R 1
H12B 20 H 1 1.1508 -0.0900 0.4573 0.042 Uiso calc R 1
H12C 21 H 1 1.1447 0.0628 0.4549 0.042 Uiso calc R 1
C13 22 C 1 1.25659(18) 0.09653(16) 0.35554(6) 0.0283(3) Uani d . 1
H13A 23 H 1 1.3666 0.0942 0.3640 0.042 Uiso calc R 1
H13B 24 H 1 1.2114 0.1752 0.3698 0.042 Uiso calc R 1
H13C 25 H 1 1.2428 0.0943 0.3168 0.042 Uiso calc R 1
C14 26 C 1 1.24610(18) -0.14314(14) 0.35937(6) 0.0252(3) Uani d . 1
H14A 27 H 1 1.2371 -0.1449 0.3205 0.038 Uiso calc R 1
H14B 28 H 1 1.1909 -0.2163 0.3745 0.038 Uiso calc R 1
H14C 29 H 1 1.3548 -0.1478 0.3694 0.038 Uiso calc R 1
C15 30 C 1 0.71971(15) -0.00174(12) 0.24721(5) 0.0186(3) Uani d . 1
C16 31 C 1 0.63363(19) -0.08384(18) 0.28771(7) 0.0354(4) Uani d . 1
H16A 32 H 1 0.5380 -0.1153 0.2718 0.053 Uiso calc R 1
H16B 33 H 1 0.6096 -0.0324 0.3192 0.053 Uiso calc R 1
H16C 34 H 1 0.6981 -0.1565 0.2981 0.053 Uiso calc R 1
C17 35 C 1 0.7995(2) -0.08115(16) 0.20503(6) 0.0302(3) Uani d . 1
H17A 36 H 1 0.7223 -0.1227 0.1825 0.045 Uiso calc R 1
H17B 37 H 1 0.8633 -0.1464 0.2222 0.045 Uiso calc R 1
H17C 38 H 1 0.8646 -0.0257 0.1831 0.045 Uiso calc R 1
C18 39 C 1 0.61088(18) 0.09540(15) 0.22206(7) 0.0302(3) Uani d . 1
H18A 40 H 1 0.6678 0.1485 0.1967 0.045 Uiso calc R 1
H18B 41 H 1 0.5669 0.1498 0.2499 0.045 Uiso calc R 1
H18C 42 H 1 0.5280 0.0503 0.2034 0.045 Uiso calc R 1
C19 43 C 1 0.57863(19) 0.01920(17) 0.53796(6) 0.0302(3) Uani d . 1
N1 44 N 1 0.73862(13) -0.22194(11) 0.44573(4) 0.0189(2) Uani d . 1
N2 45 N 1 0.97265(14) -0.01498(11) 0.30989(4) 0.0173(2) Uani d . 1
H2 46 H 1 1.0131 -0.0750 0.2898 0.021 Uiso calc R 1
O1 47 O 1 0.87754(11) -0.22350(8) 0.37083(4) 0.01672(18) Uani d . 1
O2 48 O 1 0.94591(12) 0.16949(10) 0.24251(4) 0.0227(2) Uani d . 1
O3 49 O 1 0.76097(15) 0.19781(11) 0.50298(5) 0.0347(3) Uani d . 1
O4 50 O 1 0.60086(13) 0.08158(11) 0.43637(4) 0.0265(2) Uani d . 1
O5 51 O 1 0.82426(11) -0.01856(9) 0.48017(4) 0.0204(2) Uani d . 1
S1 52 S 1 0.86049(4) 0.09641(3) 0.283890(12) 0.01596(7) Uani d . 1
S2 53 S 1 0.69201(4) 0.08533(3) 0.483016(13) 0.01963(7) Uani d . 1
F1 54 F 1 0.51524(12) -0.08948(10) 0.52447(4) 0.0376(2) Uani d . 1
F2 55 F 1 0.66844(14) 0.00108(14) 0.57947(4) 0.0542(3) Uani d . 1
F3 56 F 1 0.47065(14) 0.10229(12) 0.55016(5) 0.0525(3) Uani d . 1

loop_
_atom_site_aniso_label
_atom_site_aniso_U_11
_atom_site_aniso_U_22
_atom_site_aniso_U_33
_atom_site_aniso_U_23
_atom_site_aniso_U_13
_atom_site_aniso_U_12
C1 0.0183(6) 0.0160(6) 0.0150(6) -0.0017(5) -0.0021(5) -0.0008(5)
C2 0.0175(6) 0.0188(6) 0.0150(6) -0.0027(5) -0.0022(5) 0.0006(5)
C3 0.0168(6) 0.0186(6) 0.0156(6) 0.0032(5) -0.0008(5) -0.0007(5)
C4 0.0178(6) 0.0175(6) 0.0165(6) 0.0023(5) -0.0005(5) 0.0005(5)
C5 0.0228(7) 0.0215(6) 0.0171(6) 0.0007(5) 0.0025(5) -0.0007(6)
C6 0.0230(6) 0.0208(6) 0.0256(7) 0.0051(6) 0.0026(5) -0.0024(6)
C7 0.0259(7) 0.0162(6) 0.0282(7) 0.0004(5) 0.0010(6) -0.0027(6)
C8 0.0251(7) 0.0174(6) 0.0257(7) -0.0013(5) 0.0039(5) 0.0020(6)
C9 0.0200(6) 0.0162(6) 0.0217(6) 0.0009(5) 0.0025(5) -0.0001(5)
C10 0.0203(6) 0.0160(6) 0.0127(6) -0.0011(4) -0.0012(5) -0.0011(5)
C11 0.0204(6) 0.0200(6) 0.0181(6) 0.0014(5) -0.0033(5) -0.0039(5)
C12 0.0267(7) 0.0372(8) 0.0205(7) 0.0013(6) -0.0062(6) -0.0093(7)
C13 0.0283(7) 0.0270(7) 0.0295(7) 0.0066(6) -0.0028(6) -0.0108(7)
C14 0.0199(7) 0.0264(7) 0.0293(8) 0.0021(6) 0.0002(6) 0.0020(6)
C15 0.0187(6) 0.0161(6) 0.0210(6) 0.0013(5) -0.0034(5) -0.0032(5)
C16 0.0285(7) 0.0440(9) 0.0337(8) 0.0116(8) -0.0032(7) -0.0177(8)
C17 0.0320(8) 0.0330(8) 0.0256(7) -0.0116(6) -0.0081(6) 0.0031(7)
C18 0.0268(7) 0.0211(6) 0.0427(9) 0.0015(7) -0.0140(6) 0.0001(6)
C19 0.0273(8) 0.0422(9) 0.0210(7) -0.0006(7) 0.0078(6) 0.0015(7)
N1 0.0193(5) 0.0211(5) 0.0163(5) 0.0014(4) 0.0002(4) 0.0001(5)
N2 0.0218(5) 0.0167(5) 0.0133(5) -0.0014(4) -0.0016(4) 0.0025(4)
O1 0.0197(5) 0.0150(4) 0.0155(4) -0.0007(3) 0.0022(4) -0.0022(4)
O2 0.0245(5) 0.0221(5) 0.0216(5) 0.0059(4) -0.0014(4) -0.0063(4)
O3 0.0391(7) 0.0225(5) 0.0426(7) -0.0094(5) -0.0009(5) -0.0045(5)
O4 0.0291(5) 0.0269(5) 0.0234(5) 0.0034(4) -0.0041(4) 0.0033(5)
O5 0.0194(5) 0.0246(5) 0.0172(4) -0.0064(4) -0.0010(4) 0.0015(4)
S1 0.01780(14) 0.01424(13) 0.01585(14) -0.00008(11) -0.00016(11) -0.00037(12)
S2 0.02142(15) 0.01832(15) 0.01914(15) -0.00163(12) 0.00165(12) -0.00016(13)
F1 0.0356(5) 0.0375(5) 0.0397(5) 0.0050(4) 0.0134(4) -0.0084(5)
F2 0.0501(7) 0.0953(10) 0.0172(5) 0.0088(5) -0.0011(5) -0.0056(7)
F3 0.0437(6) 0.0529(7) 0.0608(7) -0.0088(6) 0.0279(6) 0.0105(6)

loop_
_geom_angle_atom_site_label_1
_geom_angle_atom_site_label_2
_geom_angle_atom_site_label_3
_geom_angle
_geom_angle_publ_flag
O2 S1 N2 110.08(6) yes
O2 S1 C15 105.56(6) yes
N2 S1 C15 101.33(6) yes
O3 S2 O4 123.69(7) yes
O3 S2 O5 106.23(7) yes
O3 S2 C19 105.99(8) yes
O4 S2 O5 110.50(6) yes
O4 S2 C19 108.18(7) yes
O5 S2 C19 99.53(7) yes
C1 O1 C3 105.54(10) yes
S2 O5 C2 119.78(8) yes
C2 N1 C3 102.69(11) yes
S1 N2 C10 118.40(9) yes
S1 N2 H2 121.00 ?
C10 N2 H2 121.00 ?
C2 C1 C10 135.99(12) ?
O1 C1 C2 104.92(11) yes
O1 C1 C10 118.92(11) yes
O5 C2 N1 121.58(11) yes
O5 C2 C1 125.21(12) yes
N1 C2 C1 113.04(11) yes
O1 C3 N1 113.79(12) yes
N1 C3 C4 129.06(12) yes
O1 C3 C4 117.14(11) yes
C5 C4 C9 120.61(12) ?
C3 C4 C9 120.09(12) ?
C3 C4 C5 119.28(12) ?
C4 C5 C6 119.53(12) ?
C5 C6 C7 120.06(13) ?
C6 C7 C8 120.40(13) ?
C7 C8 C9 120.25(13) ?
C4 C9 C8 119.13(13) ?
N2 C10 C11 112.88(11) yes
C1 C10 C11 114.33(11) ?
N2 C10 C1 110.01(10) yes
C10 C11 C14 110.86(11) ?
C10 C11 C12 108.84(11) ?
C10 C11 C13 107.90(11) ?
C13 C11 C14 110.46(12) ?
C12 C11 C14 109.73(12) ?
C12 C11 C13 109.00(12) ?
S1 C15 C17 110.54(10) yes
S1 C15 C16 107.79(10) yes
C16 C15 C18 110.27(12) ?
S1 C15 C18 104.34(9) yes
C16 C15 C17 112.46(12) ?
C17 C15 C18 111.09(12) ?
S2 C19 F2 109.39(12) yes
S2 C19 F3 108.06(12) yes
F1 C19 F3 109.50(14) yes
F2 C19 F3 109.51(14) yes
F1 C19 F2 109.27(14) yes
S2 C19 F1 111.09(11) yes
C4 C5 H5 120.00 ?
C6 C5 H5 120.00 ?
C5 C6 H6 120.00 ?
C7 C6 H6 120.00 ?
C6 C7 H7 120.00 ?
C8 C7 H7 120.00 ?
C7 C8 H8 120.00 ?
C9 C8 H8 120.00 ?
C4 C9 H9 120.00 ?
C8 C9 H9 120.00 ?
N2 C10 H10 106.00 ?
C1 C10 H10 106.00 ?
C11 C10 H10 106.00 ?
C11 C12 H12A 109.00 ?
C11 C12 H12B 110.00 ?
C11 C12 H12C 109.00 ?
H12A C12 H12B 109.00 ?
H12A C12 H12C 110.00 ?
H12B C12 H12C 109.00 ?
C11 C13 H13A 109.00 ?
C11 C13 H13B 109.00 ?
C11 C13 H13C 109.00 ?
H13A C13 H13B 109.00 ?
H13A C13 H13C 110.00 ?
H13B C13 H13C 109.00 ?
C11 C14 H14A 109.00 ?
C11 C14 H14B 109.00 ?
C11 C14 H14C 110.00 ?
H14A C14 H14B 109.00 ?
H14A C14 H14C 109.00 ?
H14B C14 H14C 110.00 ?
C15 C16 H16A 109.00 ?
C15 C16 H16B 109.00 ?
C15 C16 H16C 109.00 ?
H16A C16 H16B 109.00 ?
H16A C16 H16C 109.00 ?
H16B C16 H16C 109.00 ?
C15 C17 H17A 109.00 ?
C15 C17 H17B 109.00 ?
C15 C17 H17C 109.00 ?
H17A C17 H17B 109.00 ?
H17A C17 H17C 109.00 ?
H17B C17 H17C 109.00 ?
C15 C18 H18A 109.00 ?
C15 C18 H18B 109.00 ?
C15 C18 H18C 109.00 ?
H18A C18 H18B 109.00 ?
H18A C18 H18C 109.00 ?
H18B C18 H18C 110.00 ?

loop_
_geom_bond_atom_site_label_1
_geom_bond_atom_site_label_2
_geom_bond_distance
_geom_bond_publ_flag
S1 O2 1.4891(11) yes
S1 N2 1.6542(12) yes
S1 C15 1.8446(13) yes
S2 O3 1.4129(12) yes
S2 O4 1.4154(11) yes
S2 O5 1.5841(10) yes
S2 C19 1.8321(16) yes
F1 C19 1.308(2) yes
F2 C19 1.3167(19) yes
F3 C19 1.316(2) yes
O1 C1 1.3738(15) yes
O1 C3 1.3666(16) yes
O5 C2 1.3978(16) yes
N1 C2 1.3688(17) yes
N1 C3 1.3027(17) yes
N2 C10 1.4618(16) yes
N2 H2 0.8800 ?
C1 C2 1.3457(18) ?
C1 C10 1.5001(18) ?
C3 C4 1.4602(19) ?
C4 C9 1.3967(18) ?
C4 C5 1.3985(19) ?
C5 C6 1.387(2) ?
C6 C7 1.388(2) ?
C7 C8 1.391(2) ?
C8 C9 1.391(2) ?
C10 C11 1.5518(19) ?
C11 C13 1.533(2) ?
C11 C14 1.524(2) ?
C11 C12 1.532(2) ?
C15 C17 1.515(2) ?
C15 C18 1.526(2) ?
C15 C16 1.528(2) ?
C5 H5 0.9500 ?
C6 H6 0.9500 ?
C7 H7 0.9500 ?
C8 H8 0.9500 ?
C9 H9 0.9500 ?
C10 H10 1.0000 ?
C12 H12A 0.9800 ?
C12 H12B 0.9800 ?
C12 H12C 0.9800 ?
C13 H13A 0.9800 ?
C13 H13B 0.9800 ?
C13 H13C 0.9800 ?
C14 H14A 0.9800 ?
C14 H14B 0.9800 ?
C14 H14C 0.9800 ?
C16 H16A 0.9800 ?
C16 H16B 0.9800 ?
C16 H16C 0.9800 ?
C17 H17A 0.9800 ?
C17 H17B 0.9800 ?
C17 H17C 0.9800 ?
C18 H18A 0.9800 ?
C18 H18B 0.9800 ?
C18 H18C 0.9800 ?

loop_
_geom_contact_atom_site_label_1
_geom_contact_atom_site_label_2
_geom_contact_distance
_geom_contact_site_symmetry_2
S1 C8 3.5828(15) 1_565
S1 H8 2.9300 1_565
F1 O4 2.9423(15) .
F1 O5 3.0019(14) .
F1 N1 3.0997(15) .
F1 N1 3.2001(15) 3_446
F1 C3 3.0654(17) 3_446
F2 O3 2.9287(18) .
F2 O5 2.8465(15) .
F2 C17 3.2758(18) 2_655
F3 O3 2.9628(18) .
F3 O3 3.0793(17) 3_456
F3 C4 3.3406(18) 3_446
F3 O4 3.0826(16) .
F1 H12A 2.7400 1_455
F2 H17C 2.6300 2_655
O1 N1 2.2363(14) .
O1 N2 2.7907(14) .
O1 C14 3.3260(18) .
O1 C16 3.316(2) .
O3 F2 2.9287(18) .
O3 F3 2.9628(18) .
O3 F3 3.0793(17) 3_556
O4 F1 2.9423(15) .
O4 F3 3.0826(16) .
O4 C7 3.4009(18) 1_565
O5 F1 3.0019(14) .
O5 F2 2.8465(15) .
O5 C12 3.3817(19) .
O1 H9 2.4600 .
O1 H16C 2.5000 .
O1 H14B 2.7300 .
O1 H2 2.8200 .
O2 H17B 2.6900 4_755
O2 H8 2.8400 1_565
O2 H17C 2.6300 .
O2 H2 2.8200 4_755
O2 H18A 2.6900 .
O2 H9 2.5000 4_755
O3 H12C 2.9000 3_456
O3 H6 2.8300 3_546
O4 H7 2.9100 1_565
O4 H12A 2.7600 1_455
O4 H13A 2.7300 1_455
O5 H5 2.8500 3_546
N1 F1 3.0997(15) .
N1 O1 2.2363(14) .
N1 F1 3.2001(15) 3_546
N2 O1 2.7907(14) .
N1 H5 2.6900 .
N2 H13C 2.6200 .
N2 H14A 2.6800 .
N2 H16C 2.8300 .
N2 H17B 2.7700 .
C1 C16 3.596(2) .
C2 C12 3.418(2) .
C3 F1 3.0654(17) 3_546
C4 F3 3.3406(18) 3_546
C7 O4 3.4009(18) 1_545
C8 S1 3.5828(15) 1_545
C12 C2 3.418(2) .
C12 O5 3.3817(19) .
C14 O1 3.3260(18) .
C16 C1 3.596(2) .
C16 O1 3.316(2) .
C17 F2 3.2758(18) 2_654
C1 H16C 3.0700 .
C1 H12B 2.6500 .
C1 H14B 2.7800 .
C2 H12B 2.9100 .
C3 H16C 3.0400 .
C7 H18C 2.9900 4_645
C8 H18C 2.8900 4_645
C9 H18C 2.9800 4_645
C13 H17A 3.0900 4_755
C14 H18A 2.7000 4_745
C14 H2 2.7700 .
C17 H2 2.8300 .
H2 O1 2.8200 .
H2 C14 2.7700 .
H2 C17 2.8300 .
H2 H14A 2.2200 .
H2 H17B 2.2700 .
H2 O2 2.8200 4_745
H5 N1 2.6900 .
H5 O5 2.8500 3_446
H5 H12B 2.5600 3_446
H6 O3 2.8300 3_446
H7 O4 2.9100 1_545
H8 S1 2.9300 1_545
H8 O2 2.8400 1_545
H9 O1 2.4600 .
H9 O2 2.5000 4_745
H9 H17C 2.6000 4_745
H10 H12C 2.4400 .
H10 H13B 2.3800 .
H12A F1 2.7400 1_655
H12A O4 2.7600 1_655
H12A H13A 2.4700 .
H12A H14C 2.5200 .
H12B C1 2.6500 .
H12B C2 2.9100 .
H12B H14B 2.4900 .
H12B H5 2.5600 3_546
H12C H10 2.4400 .
H12C H13B 2.5100 .
H12C O3 2.9000 3_556
H13A O4 2.7300 1_655
H13A H12A 2.4700 .
H13A H14C 2.5400 .
H13B H10 2.3800 .
H13B H12C 2.5100 .
H13B H17A 2.5600 4_755
H13C N2 2.6200 .
H13C H14A 2.5000 .
H14A N2 2.6800 .
H14A H2 2.2200 .
H14A H13C 2.5000 .
H14A H18A 2.3500 4_745
H14B O1 2.7300 .
H14B C1 2.7800 .
H14B H12B 2.4900 .
H14B H18A 2.5900 4_745
H14C H12A 2.5200 .
H14C H13A 2.5400 .
H16A H18C 2.4400 .
H16C O1 2.5000 .
H16C N2 2.8300 .
H16C C1 3.0700 .
H16C C3 3.0400 .
H16C H17B 2.3900 .
H17A H18C 2.5300 .
H17A C13 3.0900 4_745
H17A H13B 2.5600 4_745
H17B N2 2.7700 .
H17B H2 2.2700 .
H17B H16C 2.3900 .
H17B O2 2.6900 4_745
H17C O2 2.6300 .
H17C H18A 2.5200 .
H17C F2 2.6300 2_654
H17C H9 2.6000 4_755
H18A O2 2.6900 .
H18A H17C 2.5200 .
H18A C14 2.7000 4_755
H18A H14A 2.3500 4_755
H18A H14B 2.5900 4_755
H18C H16A 2.4400 .
H18C H17A 2.5300 .
H18C C7 2.9900 4_655
H18C C8 2.8900 4_655
H18C C9 2.9800 4_655

loop_
_geom_torsion_atom_site_label_1
_geom_torsion_atom_site_label_2
_geom_torsion_atom_site_label_3
_geom_torsion_atom_site_label_4
_geom_torsion
N2 S1 C15 C17 -60.71(10)
O2 S1 C15 C18 -65.42(10)
N2 S1 C15 C18 179.79(9)
O2 S1 N2 C10 120.52(10)
C15 S1 N2 C10 -128.11(10)
O2 S1 C15 C16 177.34(10)
N2 S1 C15 C16 62.56(11)
O2 S1 C15 C17 54.07(11)
O5 S2 C19 F2 53.86(13)
O3 S2 C19 F3 62.96(13)
O4 S2 C19 F3 -71.59(12)
O5 S2 C19 F3 173.01(11)
O5 S2 C19 F1 -66.85(12)
O3 S2 C19 F2 -56.20(14)
O4 S2 C19 F2 169.25(12)
O3 S2 O5 C2 -147.52(10)
O4 S2 O5 C2 -11.00(11)
C19 S2 O5 C2 102.61(10)
O3 S2 C19 F1 -176.90(11)
O4 S2 C19 F1 48.55(13)
C3 O1 C1 C2 1.62(13)
C3 O1 C1 C10 -174.38(11)
C1 O1 C3 C4 179.29(11)
C1 O1 C3 N1 -1.64(15)
S2 O5 C2 N1 -84.80(14)
S2 O5 C2 C1 100.33(14)
C2 N1 C3 C4 179.81(13)
C3 N1 C2 O5 -175.21(12)
C3 N1 C2 C1 0.24(15)
C2 N1 C3 O1 0.88(14)
S1 N2 C10 C11 -129.45(10)
S1 N2 C10 C1 101.53(11)
C10 C1 C2 O5 -11.0(2)
C10 C1 C2 N1 173.75(14)
C2 C1 C10 C11 94.16(18)
O1 C1 C10 C11 -91.40(14)
O1 C1 C10 N2 36.83(16)
C2 C1 C10 N2 -137.61(16)
O1 C1 C2 N1 -1.21(15)
O1 C1 C2 O5 174.05(11)
O1 C3 C4 C5 -176.00(12)
N1 C3 C4 C9 -173.53(13)
O1 C3 C4 C9 5.37(18)
N1 C3 C4 C5 5.1(2)
C3 C4 C5 C6 -177.10(13)
C5 C4 C9 C8 -1.6(2)
C9 C4 C5 C6 1.5(2)
C3 C4 C9 C8 176.98(13)
C4 C5 C6 C7 -0.2(2)
C5 C6 C7 C8 -1.0(2)
C6 C7 C8 C9 0.9(2)
C7 C8 C9 C4 0.4(2)
N2 C10 C11 C12 179.49(11)
N2 C10 C11 C13 61.35(14)
N2 C10 C11 C14 -59.73(14)
C1 C10 C11 C12 -53.75(15)
C1 C10 C11 C13 -171.89(11)
C1 C10 C11 C14 67.03(14)
